data_8106395
loop_
_publ_author_name
'Zhang, Jin-Tao'
'Fu, Zi-Ying'
'Li, An-Wen'
'Yang, Huai-Xia'
'Xu, Min'

_publ_section_title
;
 The crystal structure of
 bis(1H-benzo[d]imidazol-2-amine-\kN)-diiodidocadmium(II), C14H14CdI2N6
;
_journal_issue 6
_journal_name_full 'Zeitschrift f\"ur Kristallographie - New Crystal Structures'
_journal_page_first 1051
_journal_page_last 1052
_journal_paper_doi 10.1515/ncrs-2018-0164
_journal_volume 233
_journal_year 2018
_chemical_formula_sum 'C14 H14 Cd I2 N6'
_chemical_formula_weight 632.51
_chemical_name_systematic
; 
(bis(1<i>H</i>-benzimidazol-2-amine)-\k^2^N,N')
diiodidecadmium(II)
;
_space_group_crystal_system triclinic
_space_group_IT_number 2
_space_group_name_Hall '-P 1'
_space_group_name_H-M_alt 'P -1'
_atom_sites_solution_hydrogens geom
_cell_angle_alpha 92.428(2)
_cell_angle_beta 92.085(3)
_cell_angle_gamma 98.871(3)
_cell_formula_units_Z 2
_cell_length_a 7.9247(5)
_cell_length_b 8.9507(5)
_cell_length_c 13.5143(8)
_cell_measurement_reflns_used 9661
_cell_measurement_temperature 298(2)
_cell_measurement_theta_max 27.38
_cell_measurement_theta_min 2.60
_cell_volume 945.38(10)
_computing_cell_refinement 'Bruker SAINT'
_computing_data_collection 'Bruker D8 VENTURE'
_computing_data_reduction "'Bruker SAINT"
_computing_structure_refinement 'SHELXL-2014/7 (Sheldrick, 2014)'
_computing_structure_solution 'SHELXS-97 (Sheldrick, 2008)'
_diffrn_ambient_temperature 298(2)
_diffrn_measured_fraction_theta_full 0.998
_diffrn_measured_fraction_theta_max 0.997
_diffrn_measurement_device_type 'Bruker D8 VENTURE PHOTON'
_diffrn_measurement_method '\f and \w scans'
_diffrn_radiation_type MoK\a
_diffrn_radiation_wavelength 0.71073
_diffrn_reflns_av_R_equivalents 0.0373
_diffrn_reflns_av_unetI/netI 0.0185
_diffrn_reflns_Laue_measured_fraction_full 0.998
_diffrn_reflns_Laue_measured_fraction_max 0.997
_diffrn_reflns_limit_h_max 10
_diffrn_reflns_limit_h_min -10
_diffrn_reflns_limit_k_max 11
_diffrn_reflns_limit_k_min -11
_diffrn_reflns_limit_l_max 17
_diffrn_reflns_limit_l_min -17
_diffrn_reflns_number 42428
_diffrn_reflns_point_group_measured_fraction_full 0.998
_diffrn_reflns_point_group_measured_fraction_max 0.997
_diffrn_reflns_theta_full 25.242
_diffrn_reflns_theta_max 27.548
_diffrn_reflns_theta_min 2.953
_exptl_absorpt_coefficient_mu 4.427
_exptl_absorpt_correction_T_max 0.945
_exptl_absorpt_correction_T_min 0.519
_exptl_absorpt_correction_type analytical
_exptl_absorpt_process_details
;
CrysAlisPro, Agilent Technologies, Version 1.171.37.35.
Analytical numeric absorption correction using a multifaceted crystal
model based on expressions derived by R.C. Clark & J.S. Reid.
(Clark, R. C. & Reid, J. S. (1995). Acta Cryst. A51, 887-897)
;
_exptl_crystal_colour colourless
_exptl_crystal_density_diffrn 2.222
_exptl_crystal_description block
_exptl_crystal_F_000 588
_exptl_crystal_size_max 0.190
_exptl_crystal_size_mid 0.150
_exptl_crystal_size_min 0.121
_exptl_transmission_factor_max 0.7456
_exptl_transmission_factor_min 0.4874
_refine_diff_density_max 0.907
_refine_diff_density_min -1.305
_refine_diff_density_rms 0.109
_refine_ls_extinction_coef .
_refine_ls_extinction_method none
_refine_ls_goodness_of_fit_ref 1.051
_refine_ls_hydrogen_treatment constr
_refine_ls_matrix_type full
_refine_ls_number_parameters 208
_refine_ls_number_reflns 4367
_refine_ls_number_restraints 0
_refine_ls_restrained_S_all 1.051
_refine_ls_R_factor_all 0.0373
_refine_ls_R_factor_gt 0.0281
_refine_ls_shift/su_max 0.002
_refine_ls_shift/su_mean 0.000
_refine_ls_structure_factor_coef Fsqd
_refine_ls_weighting_details 'w=1/[\s^2^(Fo^2^)+(0.0284P)^2^+1.2499P] where P=(Fo^2^+2Fc^2^)/3'
_refine_ls_weighting_scheme calc
_refine_ls_wR_factor_gt 0.0619
_refine_ls_wR_factor_ref 0.0653
_reflns_Friedel_coverage 0.000
_reflns_Friedel_fraction_full .
_reflns_Friedel_fraction_max .
_reflns_number_gt 3719
_reflns_number_total 4367
_reflns_threshold_expression 'I > 2\s(I)'
_cod_data_source_file suppl_ncrs-2018-0164_suppl.cif
_cod_data_source_block exp_1115
_cod_database_code 8106395
_shelx_space_group_comment
;
The symmetry employed for this shelxl refinement is uniquely defined
by the following loop, which should always be used as a source of
symmetry information in preference to the above space-group names.
They are only intended as comments.
;
_shelx_estimated_absorpt_t_min 0.487
_shelx_estimated_absorpt_t_max 0.616

loop_
_space_group_symop_operation_xyz
'x, y, z'
'-x, -y, -z'

loop_
_atom_site_label
_atom_site_type_symbol
_atom_site_fract_x
_atom_site_fract_y
_atom_site_fract_z
_atom_site_U_iso_or_equiv
_atom_site_adp_type
_atom_site_occupancy
_atom_site_site_symmetry_order
_atom_site_calc_flag
_atom_site_refinement_flags_posn
_atom_site_refinement_flags_adp
_atom_site_refinement_flags_occupancy
_atom_site_disorder_assembly
_atom_site_disorder_group
Cd1 Cd 0.90320(3) 0.71967(3) 0.25914(2) 0.03950(8) Uani 1 1 d . . . . .
I1 I 1.09676(4) 0.54620(3) 0.36016(2) 0.05563(9) Uani 1 1 d . . . . .
I2 I 1.06606(4) 0.85039(4) 0.10199(2) 0.06348(10) Uani 1 1 d . . . . .
N1 N 0.6483(4) 0.6072(3) 0.2001(2) 0.0407(6) Uani 1 1 d . . . . .
N2 N 0.3877(4) 0.5806(4) 0.1303(2) 0.0525(8) Uani 1 1 d . . . . .
H2A H 0.2909 0.6033 0.1104 0.063 Uiso 1 1 calc R U . . .
N3 N 0.5066(4) 0.8216(4) 0.2009(3) 0.0592(9) Uani 1 1 d . . . . .
H3A H 0.5915 0.8790 0.2312 0.071 Uiso 1 1 calc R U . . .
H3B H 0.4156 0.8577 0.1847 0.071 Uiso 1 1 calc R U . . .
N4 N 0.8279(4) 0.9028(3) 0.3601(2) 0.0448(7) Uani 1 1 d . . . . .
N5 N 0.8411(4) 1.1161(4) 0.4525(3) 0.0566(9) Uani 1 1 d . . . . .
H5A H 0.8653 1.2105 0.4706 0.068 Uiso 1 1 calc R U . . .
N6 N 0.9730(5) 1.1296(4) 0.2991(3) 0.0660(10) Uani 1 1 d . . . . .
H6A H 0.9964 1.0843 0.2451 0.079 Uiso 1 1 calc R U . . .
H6B H 1.0061 1.2254 0.3090 0.079 Uiso 1 1 calc R U . . .
C1 C 0.5162(5) 0.6756(4) 0.1791(3) 0.0439(8) Uani 1 1 d . . . . .
C2 C 0.6039(5) 0.4576(4) 0.1615(3) 0.0416(8) Uani 1 1 d . . . . .
C3 C 0.6956(6) 0.3387(4) 0.1601(3) 0.0553(10) Uani 1 1 d . . . . .
H3C H 0.8056 0.3496 0.1887 0.066 Uiso 1 1 calc R U . . .
C4 C 0.6181(7) 0.2020(5) 0.1146(4) 0.0674(13) Uani 1 1 d . . . . .
H4A H 0.6776 0.1202 0.1121 0.081 Uiso 1 1 calc R U . . .
C5 C 0.4554(7) 0.1859(5) 0.0733(4) 0.0724(14) Uani 1 1 d . . . . .
H5B H 0.4066 0.0926 0.0441 0.087 Uiso 1 1 calc R U . . .
C6 C 0.3623(6) 0.3024(5) 0.0736(3) 0.0662(12) Uani 1 1 d . . . . .
H6C H 0.2520 0.2901 0.0454 0.079 Uiso 1 1 calc R U . . .
C7 C 0.4398(5) 0.4403(4) 0.1181(3) 0.0484(9) Uani 1 1 d . . . . .
C8 C 0.8855(5) 1.0514(4) 0.3675(3) 0.0469(9) Uani 1 1 d . . . . .
C9 C 0.7422(5) 0.8707(4) 0.4472(3) 0.0454(8) Uani 1 1 d . . . . .
C10 C 0.6590(6) 0.7363(5) 0.4792(3) 0.0588(10) Uani 1 1 d . . . . .
H10A H 0.6532 0.6466 0.4410 0.071 Uiso 1 1 calc R U . . .
C11 C 0.5843(7) 0.7387(6) 0.5696(4) 0.0720(13) Uani 1 1 d . . . . .
H11A H 0.5281 0.6490 0.5930 0.086 Uiso 1 1 calc R U . . .
C12 C 0.5915(7) 0.8728(7) 0.6264(4) 0.0758(14) Uani 1 1 d . . . . .
H12A H 0.5388 0.8709 0.6868 0.091 Uiso 1 1 calc R U . . .
C13 C 0.6741(6) 1.0079(6) 0.5957(4) 0.0689(13) Uani 1 1 d . . . . .
H13A H 0.6790 1.0975 0.6339 0.083 Uiso 1 1 calc R U . . .
C14 C 0.7496(5) 1.0042(5) 0.5057(3) 0.0513(10) Uani 1 1 d . . . . .

loop_
_atom_site_aniso_label
_atom_site_aniso_U_11
_atom_site_aniso_U_22
_atom_site_aniso_U_33
_atom_site_aniso_U_23
_atom_site_aniso_U_13
_atom_site_aniso_U_12
Cd1 0.04016(14) 0.02826(12) 0.04897(15) -0.00253(10) -0.00495(10) 0.00465(10)
I1 0.07565(19) 0.03610(13) 0.05671(16) 0.00248(11) -0.01392(13) 0.01748(12)
I2 0.04784(15) 0.0792(2) 0.06199(17) 0.02579(15) -0.00351(12) 0.00092(13)
N1 0.0383(15) 0.0309(14) 0.0501(17) -0.0096(12) -0.0054(13) 0.0021(12)
N2 0.0345(16) 0.060(2) 0.060(2) -0.0112(16) -0.0066(14) 0.0030(14)
N3 0.053(2) 0.0484(18) 0.078(2) -0.0180(17) -0.0151(17) 0.0207(15)
N4 0.0469(17) 0.0268(14) 0.0588(19) -0.0083(13) -0.0103(14) 0.0058(12)
N5 0.0526(19) 0.0350(16) 0.080(2) -0.0232(16) -0.0201(17) 0.0127(14)
N6 0.075(3) 0.0294(16) 0.091(3) -0.0001(17) -0.009(2) 0.0017(16)
C1 0.0395(19) 0.0432(19) 0.047(2) -0.0053(16) -0.0017(15) 0.0040(15)
C2 0.047(2) 0.0314(17) 0.0423(18) -0.0063(14) 0.0019(15) -0.0033(14)
C3 0.063(3) 0.0368(19) 0.064(3) -0.0057(18) -0.002(2) 0.0051(18)
C4 0.094(4) 0.032(2) 0.071(3) -0.0115(19) 0.013(3) -0.004(2)
C5 0.097(4) 0.041(2) 0.068(3) -0.020(2) 0.011(3) -0.022(2)
C6 0.063(3) 0.062(3) 0.062(3) -0.016(2) -0.003(2) -0.020(2)
C7 0.047(2) 0.048(2) 0.046(2) -0.0079(16) 0.0054(16) -0.0068(17)
C8 0.0424(19) 0.0287(16) 0.068(2) -0.0090(17) -0.0194(18) 0.0091(14)
C9 0.0428(19) 0.0400(19) 0.054(2) -0.0105(16) -0.0116(16) 0.0135(15)
C10 0.063(3) 0.044(2) 0.069(3) -0.0072(19) 0.002(2) 0.0097(19)
C11 0.069(3) 0.071(3) 0.077(3) 0.006(3) 0.009(3) 0.014(2)
C12 0.063(3) 0.102(4) 0.065(3) -0.014(3) 0.001(2) 0.026(3)
C13 0.062(3) 0.079(3) 0.066(3) -0.030(3) -0.014(2) 0.025(3)
C14 0.044(2) 0.048(2) 0.062(2) -0.0209(18) -0.0220(18) 0.0179(17)

loop_
_atom_type_symbol
_atom_type_description
_atom_type_scat_dispersion_real
_atom_type_scat_dispersion_imag
_atom_type_scat_source
C C 0.0033 0.0016 'International Tables Vol C Tables 4.2.6.8 and 6.1.1.4'
H H 0.0000 0.0000 'International Tables Vol C Tables 4.2.6.8 and 6.1.1.4'
N N 0.0061 0.0033 'International Tables Vol C Tables 4.2.6.8 and 6.1.1.4'
Cd Cd -0.8075 1.2024 'International Tables Vol C Tables 4.2.6.8 and 6.1.1.4'
I I -0.4742 1.8119 'International Tables Vol C Tables 4.2.6.8 and 6.1.1.4'

loop_
_exptl_crystal_face_index_h
_exptl_crystal_face_index_k
_exptl_crystal_face_index_l
_exptl_crystal_face_perp_dist
_exptl_oxdiff_crystal_face_indexfrac_h
_exptl_oxdiff_crystal_face_indexfrac_k
_exptl_oxdiff_crystal_face_indexfrac_l
_exptl_oxdiff_crystal_face_x
_exptl_oxdiff_crystal_face_y
_exptl_oxdiff_crystal_face_z
0 1 0 0.1106 -0.0003 0.9984 0.0040 0.0204 -0.0773 0.0517
0 -1 0 0.1369 0.0003 -0.9984 -0.0040 -0.0204 0.0773 -0.0517
0 0 -1 0.0135 0.0002 0.0002 -0.9990 0.0235 0.0027 -0.0053
0 0 1 0.0165 -0.0002 -0.0002 0.9990 -0.0235 -0.0027 0.0053
-1 -1 1 0.2448 -1.0000 -0.9986 0.9930 -0.0321 0.1326 0.0359
-1 1 1 0.2218 -1.0006 0.9982 1.0009 0.0087 -0.0220 0.1392
1 0 -1 0.2508 1.0003 0.0002 -0.9969 0.0117 -0.0553 -0.0876
1 3 0 0.1151 0.9992 2.9952 0.0139 0.0494 -0.2900 0.0727
2 1 -2 0.2060 2.0003 0.9988 -1.9899 0.0437 -0.1879 -0.1235

loop_
_geom_angle_atom_site_label_1
_geom_angle_atom_site_label_2
_geom_angle_atom_site_label_3
_geom_angle
_geom_angle_site_symmetry_1
_geom_angle_site_symmetry_3
N1 Cd1 N4 100.59(11) . .
N1 Cd1 I1 116.83(8) . .
N4 Cd1 I1 110.85(8) . .
N1 Cd1 I2 106.21(8) . .
N4 Cd1 I2 108.91(8) . .
I1 Cd1 I2 112.587(13) . .
C1 N1 C2 106.1(3) . .
C1 N1 Cd1 125.8(2) . .
C2 N1 Cd1 127.3(2) . .
C1 N2 C7 107.8(3) . .
C1 N2 H2A 126.1 . .
C7 N2 H2A 126.1 . .
C1 N3 H3A 120.0 . .
C1 N3 H3B 120.0 . .
H3A N3 H3B 120.0 . .
C8 N4 C9 105.4(3) . .
C8 N4 Cd1 130.3(3) . .
C9 N4 Cd1 122.2(2) . .
C8 N5 C14 108.2(3) . .
C8 N5 H5A 125.9 . .
C14 N5 H5A 125.9 . .
C8 N6 H6A 120.0 . .
C8 N6 H6B 120.0 . .
H6A N6 H6B 120.0 . .
N1 C1 N3 125.7(3) . .
N1 C1 N2 111.8(3) . .
N3 C1 N2 122.5(3) . .
C3 C2 C7 120.7(3) . .
C3 C2 N1 130.7(3) . .
C7 C2 N1 108.6(3) . .
C2 C3 C4 117.7(4) . .
C2 C3 H3C 121.1 . .
C4 C3 H3C 121.1 . .
C5 C4 C3 121.0(5) . .
C5 C4 H4A 119.5 . .
C3 C4 H4A 119.5 . .
C6 C5 C4 122.3(4) . .
C6 C5 H5B 118.9 . .
C4 C5 H5B 118.9 . .
C5 C6 C7 117.1(4) . .
C5 C6 H6C 121.4 . .
C7 C6 H6C 121.4 . .
N2 C7 C2 105.7(3) . .
N2 C7 C6 133.1(4) . .
C2 C7 C6 121.2(4) . .
N6 C8 N4 125.2(4) . .
N6 C8 N5 122.9(3) . .
N4 C8 N5 111.9(4) . .
C10 C9 N4 130.6(3) . .
C10 C9 C14 120.1(4) . .
N4 C9 C14 109.2(4) . .
C9 C10 C11 117.9(4) . .
C9 C10 H10A 121.0 . .
C11 C10 H10A 121.0 . .
C10 C11 C12 121.1(5) . .
C10 C11 H11A 119.4 . .
C12 C11 H11A 119.4 . .
C13 C12 C11 121.7(5) . .
C13 C12 H12A 119.1 . .
C11 C12 H12A 119.1 . .
C12 C13 C14 116.7(4) . .
C12 C13 H13A 121.6 . .
C14 C13 H13A 121.6 . .
C13 C14 N5 132.4(4) . .
C13 C14 C9 122.3(4) . .
N5 C14 C9 105.3(4) . .

loop_
_geom_bond_atom_site_label_1
_geom_bond_atom_site_label_2
_geom_bond_distance
_geom_bond_site_symmetry_2
Cd1 N1 2.218(3) .
Cd1 N4 2.252(3) .
Cd1 I1 2.7183(4) .
Cd1 I2 2.7367(4) .
N1 C1 1.319(5) .
N1 C2 1.405(4) .
N2 C1 1.353(5) .
N2 C7 1.387(5) .
N2 H2A 0.8600 .
N3 C1 1.342(5) .
N3 H3A 0.8600 .
N3 H3B 0.8600 .
N4 C8 1.336(4) .
N4 C9 1.398(5) .
N5 C8 1.347(5) .
N5 C14 1.386(6) .
N5 H5A 0.8600 .
N6 C8 1.333(6) .
N6 H6A 0.8600 .
N6 H6B 0.8600 .
C2 C3 1.378(5) .
C2 C7 1.390(5) .
C3 C4 1.389(6) .
C3 H3C 0.9300 .
C4 C5 1.371(7) .
C4 H4A 0.9300 .
C5 C6 1.366(7) .
C5 H5B 0.9300 .
C6 C7 1.392(5) .
C6 H6C 0.9300 .
C9 C10 1.374(6) .
C9 C14 1.397(5) .
C10 C11 1.378(7) .
C10 H10A 0.9300 .
C11 C12 1.390(7) .
C11 H11A 0.9300 .
C12 C13 1.371(8) .
C12 H12A 0.9300 .
C13 C14 1.376(7) .
C13 H13A 0.9300 .

loop_
_geom_hbond_atom_site_label_D
_geom_hbond_atom_site_label_H
_geom_hbond_atom_site_label_A
_geom_hbond_distance_DH
_geom_hbond_distance_HA
_geom_hbond_distance_DA
_geom_hbond_angle_DHA
_geom_hbond_site_symmetry_A
N3 H3A N4 0.86 2.49 3.246(4) 147.2 .
N6 H6A I2 0.86 2.92 3.746(4) 162.0 .
N2 H2A I2 0.86 3.05 3.792(3) 145.8 1_455
N3 H3B I2 0.86 2.94 3.743(3) 156.4 1_455
N5 H5A I1 0.86 3.06 3.820(3) 147.8 2_776
N6 H6B I1 0.86 2.90 3.755(3) 174.2 1_565

loop_
_geom_torsion_atom_site_label_1
_geom_torsion_atom_site_label_2
_geom_torsion_atom_site_label_3
_geom_torsion_atom_site_label_4
_geom_torsion
_geom_torsion_site_symmetry_1
_geom_torsion_site_symmetry_2
_geom_torsion_site_symmetry_3
_geom_torsion_site_symmetry_4
C2 N1 C1 N3 -178.4(4) . . . .
Cd1 N1 C1 N3 -8.6(6) . . . .
C2 N1 C1 N2 0.6(4) . . . .
Cd1 N1 C1 N2 170.5(2) . . . .
C7 N2 C1 N1 -0.3(4) . . . .
C7 N2 C1 N3 178.8(4) . . . .
C1 N1 C2 C3 178.1(4) . . . .
Cd1 N1 C2 C3 8.4(6) . . . .
C1 N1 C2 C7 -0.7(4) . . . .
Cd1 N1 C2 C7 -170.4(2) . . . .
C7 C2 C3 C4 -0.3(6) . . . .
N1 C2 C3 C4 -179.0(4) . . . .
C2 C3 C4 C5 -0.6(7) . . . .
C3 C4 C5 C6 0.8(8) . . . .
C4 C5 C6 C7 -0.1(7) . . . .
C1 N2 C7 C2 -0.2(4) . . . .
C1 N2 C7 C6 -179.6(4) . . . .
C3 C2 C7 N2 -178.4(4) . . . .
N1 C2 C7 N2 0.6(4) . . . .
C3 C2 C7 C6 1.1(6) . . . .
N1 C2 C7 C6 -180.0(4) . . . .
C5 C6 C7 N2 178.4(4) . . . .
C5 C6 C7 C2 -0.9(6) . . . .
C9 N4 C8 N6 -179.0(4) . . . .
Cd1 N4 C8 N6 17.4(5) . . . .
C9 N4 C8 N5 -0.6(4) . . . .
Cd1 N4 C8 N5 -164.2(2) . . . .
C14 N5 C8 N6 179.0(4) . . . .
C14 N5 C8 N4 0.5(4) . . . .
C8 N4 C9 C10 -179.7(4) . . . .
Cd1 N4 C9 C10 -14.4(6) . . . .
C8 N4 C9 C14 0.4(4) . . . .
Cd1 N4 C9 C14 165.7(2) . . . .
N4 C9 C10 C11 -179.8(4) . . . .
C14 C9 C10 C11 0.1(6) . . . .
C9 C10 C11 C12 0.5(7) . . . .
C10 C11 C12 C13 -0.6(8) . . . .
C11 C12 C13 C14 0.1(7) . . . .
C12 C13 C14 N5 179.7(4) . . . .
C12 C13 C14 C9 0.6(6) . . . .
C8 N5 C14 C13 -179.5(4) . . . .
C8 N5 C14 C9 -0.2(4) . . . .
C10 C9 C14 C13 -0.7(6) . . . .
N4 C9 C14 C13 179.3(4) . . . .
C10 C9 C14 N5 180.0(3) . . . .
N4 C9 C14 N5 -0.1(4) . . . .
